data_4074814
loop_
_publ_author_name
'Wile, Bradley M.'
'Burford, Richard J.'
'McDonald, Robert'
'Ferguson, Michael J.'
'Stradiotto, Mark'

_publ_contact_author
; 
      Mark Stradiotto
    Assistant Professor
    Dalhousie University
    Department of Chemistry
    Halifax, Nova Scotia
    Canada
    B3H 4J3
;
_publ_section_title
;
 Neutral and Cationic Platinum(II) Complexes Supported by a
 P,N-Functionalized Indene Ligand:&#x00A0; Structural and Reactivity
 Comparisons with a Related Gold(III) Zwitterion
;
_journal_issue 4
_journal_name_full Organometallics
_journal_page_first 1028
_journal_paper_doi 10.1021/om050910v
_journal_volume 25
_journal_year 2006
_chemical_formula_sum 'C19 H31 Au N P'
_chemical_formula_weight 501.38
_space_group_IT_number 61
_symmetry_cell_setting orthorhombic
_symmetry_space_group_name_Hall '-P 2ac 2ab'
_symmetry_space_group_name_H-M 'P b c a'
_atom_sites_solution_hydrogens geom
_atom_sites_solution_primary direct
_atom_sites_solution_secondary difmap
_audit_creation_method SHELXL-97
_cell_angle_alpha 90.00
_cell_angle_beta 90.00
_cell_angle_gamma 90.00
_cell_formula_units_Z 8
_cell_length_a 13.2290(8)
_cell_length_b 15.9825(10)
_cell_length_c 18.6367(12)
_cell_measurement_reflns_used 6382
_cell_measurement_temperature 193(2)
_cell_measurement_theta_max 26.386
_cell_measurement_theta_min 2.277
_cell_volume 3940.4(4)
_computing_cell_refinement 'Bruker SAINT (Bruker, 1997)'
_computing_data_collection 'Bruker SMART (Bruker, 1997)'
_computing_data_reduction 'Bruker SAINT (Bruker, 1997)'
_computing_molecular_graphics 'Bruker SHELXTL (Bruker, 1997)'
_computing_publication_material 'Bruker SHELXTL (Bruker, 1997)'
_computing_structure_refinement 'SHELXL-97 (Sheldrick, 1997)'
_computing_structure_solution 'SHELXS-97 (Sheldrick, 1990)'
_diffrn_ambient_temperature 193(2)
_diffrn_detector_area_resol_mean 8.192
_diffrn_measured_fraction_theta_full 1.000
_diffrn_measured_fraction_theta_max 1.000
_diffrn_measurement_device_type 'Bruker PLATFORM diffractometer/SMART 1000 CCD area detector'
_diffrn_measurement_method '\w scans'
_diffrn_radiation_monochromator graphite
_diffrn_radiation_source 'fine-focus sealed tube'
_diffrn_radiation_type MoK\a
_diffrn_radiation_wavelength 0.71073
_diffrn_reflns_av_R_equivalents 0.0378
_diffrn_reflns_av_sigmaI/netI 0.0252
_diffrn_reflns_limit_h_max 16
_diffrn_reflns_limit_h_min -16
_diffrn_reflns_limit_k_max 18
_diffrn_reflns_limit_k_min -19
_diffrn_reflns_limit_l_max 23
_diffrn_reflns_limit_l_min -23
_diffrn_reflns_number 25994
_diffrn_reflns_theta_full 26.39
_diffrn_reflns_theta_max 26.39
_diffrn_reflns_theta_min 2.19
_diffrn_standards_decay_% 0
_diffrn_standards_interval_time 0
_diffrn_standards_number 0
_exptl_absorpt_coefficient_mu 7.546
_exptl_absorpt_correction_T_max 0.7041
_exptl_absorpt_correction_T_min 0.1256
_exptl_absorpt_correction_type multi-scan
_exptl_absorpt_process_details 'SADABS (Sheldrick, 1996)'
_exptl_crystal_colour yellow
_exptl_crystal_density_diffrn 1.690
_exptl_crystal_density_meas 0
_exptl_crystal_density_method 'not measured'
_exptl_crystal_description plate
_exptl_crystal_F_000 1968
_exptl_crystal_size_max 0.47
_exptl_crystal_size_mid 0.24
_exptl_crystal_size_min 0.05
_refine_diff_density_max 1.266
_refine_diff_density_min -0.829
_refine_diff_density_rms 0.107
_refine_ls_extinction_method none
_refine_ls_goodness_of_fit_ref 1.016
_refine_ls_hydrogen_treatment constr
_refine_ls_matrix_type full
_refine_ls_number_parameters 201
_refine_ls_number_reflns 4030
_refine_ls_number_restraints 0
_refine_ls_restrained_S_all 1.016
_refine_ls_R_factor_all 0.0309
_refine_ls_R_factor_gt 0.0219
_refine_ls_shift/su_max 0.001
_refine_ls_shift/su_mean 0.000
_refine_ls_structure_factor_coef Fsqd
_refine_ls_weighting_details 'calc w=1/[\s^2^(Fo^2^)+(0.0297P)^2^+3.4119P] where P=(Fo^2^+2Fc^2^)/3'
_refine_ls_weighting_scheme calc
_refine_ls_wR_factor_gt 0.0532
_refine_ls_wR_factor_ref 0.0585
_reflns_number_gt 3313
_reflns_number_total 4030
_reflns_threshold_expression I>2\s(I)
_cod_data_source_file om050910vsi20051019_094516.cif
_cod_data_source_block cmpd3
_cod_depositor_comments
;
The following automatic conversions were performed:

'_symmetry_cell_setting' value 'Orthorhombic' changed to
'orthorhombic' according to
/home/saulius/struct/CIF-dictionaries/cif_core.dic dictionary named
'cif_core.dic' version 2.4.1 from 2010-06-29.

Automatic conversion script
Id: cif_fix_values 1715 2011-07-08 13:25:40Z adriana 
;
_cod_database_code 4074814

loop_
_symmetry_equiv_pos_as_xyz
'x, y, z'
'-x+1/2, -y, z+1/2'
'-x, y+1/2, -z+1/2'
'x+1/2, -y+1/2, -z'
'-x, -y, -z'
'x-1/2, y, -z-1/2'
'x, -y-1/2, z-1/2'
'-x-1/2, y-1/2, z'

loop_
_atom_site_label
_atom_site_type_symbol
_atom_site_fract_x
_atom_site_fract_y
_atom_site_fract_z
_atom_site_U_iso_or_equiv
_atom_site_adp_type
_atom_site_occupancy
_atom_site_symmetry_multiplicity
_atom_site_calc_flag
_atom_site_refinement_flags
Au Au 0.007434(8) 0.168483(8) 0.198592(6) 0.02606(6) Uani 1 1 d .
P P 0.01502(6) 0.23409(5) 0.08573(4) 0.02272(17) Uani 1 1 d .
N N 0.10370(19) 0.07174(18) 0.15044(13) 0.0281(6) Uani 1 1 d .
C1 C 0.1832(2) 0.0401(2) 0.02968(17) 0.0304(7) Uani 1 1 d .
H1 H 0.2167 -0.0104 0.0421 0.037 Uiso 1 1 calc R
C2 C 0.1252(2) 0.0890(2) 0.07423(16) 0.0262(7) Uani 1 1 d .
C3 C 0.0872(2) 0.1609(2) 0.03833(16) 0.0243(6) Uani 1 1 d .
C3A C 0.1244(2) 0.1550(2) -0.03414(16) 0.0261(7) Uani 1 1 d .
C4 C 0.1153(2) 0.2062(2) -0.09478(16) 0.0311(7) Uani 1 1 d .
H4 H 0.0784 0.2571 -0.0921 0.037 Uiso 1 1 calc R
C5 C 0.1602(2) 0.1823(2) -0.15861(17) 0.0359(8) Uani 1 1 d .
H5 H 0.1538 0.2172 -0.1997 0.043 Uiso 1 1 calc R
C6 C 0.2147(3) 0.1078(2) -0.16344(18) 0.0386(9) Uani 1 1 d .
H6 H 0.2436 0.0920 -0.2081 0.046 Uiso 1 1 calc R
C7 C 0.2275(2) 0.0569(2) -0.10508(17) 0.0335(8) Uani 1 1 d .
H7 H 0.2656 0.0067 -0.1091 0.040 Uiso 1 1 calc R
C7A C 0.1833(2) 0.0796(2) -0.03864(17) 0.0291(7) Uani 1 1 d .
C11 C -0.0024(3) 0.1073(3) 0.29632(19) 0.0505(12) Uani 1 1 d .
H11A H -0.0143 0.1483 0.3345 0.061 Uiso 1 1 calc R
H11B H 0.0610 0.0775 0.3057 0.061 Uiso 1 1 calc R
H11C H -0.0584 0.0672 0.2950 0.061 Uiso 1 1 calc R
C12 C -0.0836(3) 0.2577(2) 0.24338(18) 0.0384(8) Uani 1 1 d .
H12A H -0.1324 0.2309 0.2756 0.046 Uiso 1 1 calc R
H12B H -0.1199 0.2876 0.2054 0.046 Uiso 1 1 calc R
H12C H -0.0422 0.2973 0.2707 0.046 Uiso 1 1 calc R
C21 C -0.1127(2) 0.2491(2) 0.04912(16) 0.0288(7) Uani 1 1 d .
H21 H -0.1484 0.2899 0.0809 0.035 Uiso 1 1 calc R
C22 C -0.1694(3) 0.1662(2) 0.0540(2) 0.0436(9) Uani 1 1 d .
H22A H -0.1669 0.1455 0.1035 0.052 Uiso 1 1 calc R
H22B H -0.1377 0.1252 0.0220 0.052 Uiso 1 1 calc R
H22C H -0.2399 0.1746 0.0398 0.052 Uiso 1 1 calc R
C23 C -0.1148(3) 0.2847(3) -0.02723(18) 0.0441(10) Uani 1 1 d .
H23A H -0.0769 0.3373 -0.0286 0.053 Uiso 1 1 calc R
H23B H -0.1850 0.2950 -0.0416 0.053 Uiso 1 1 calc R
H23C H -0.0840 0.2445 -0.0603 0.053 Uiso 1 1 calc R
C24 C 0.0796(3) 0.3358(2) 0.08125(17) 0.0317(7) Uani 1 1 d .
H24 H 0.1017 0.3443 0.0305 0.038 Uiso 1 1 calc R
C25 C 0.0146(3) 0.4104(3) 0.1018(3) 0.0580(12) Uani 1 1 d .
H25A H -0.0458 0.4118 0.0714 0.070 Uiso 1 1 calc R
H25B H 0.0534 0.4621 0.0951 0.070 Uiso 1 1 calc R
H25C H -0.0057 0.4054 0.1522 0.070 Uiso 1 1 calc R
C26 C 0.1750(3) 0.3315(3) 0.12757(19) 0.0449(10) Uani 1 1 d .
H26A H 0.2157 0.2831 0.1131 0.054 Uiso 1 1 calc R
H26B H 0.1559 0.3259 0.1781 0.054 Uiso 1 1 calc R
H26C H 0.2146 0.3828 0.1211 0.054 Uiso 1 1 calc R
C27 C 0.2007(3) 0.0685(3) 0.19052(17) 0.0432(9) Uani 1 1 d .
H27A H 0.1872 0.0562 0.2411 0.052 Uiso 1 1 calc R
H27B H 0.2352 0.1225 0.1866 0.052 Uiso 1 1 calc R
H27C H 0.2437 0.0245 0.1703 0.052 Uiso 1 1 calc R
C28 C 0.0528(3) -0.0116(2) 0.1552(2) 0.0440(9) Uani 1 1 d .
H28A H 0.0372 -0.0241 0.2055 0.053 Uiso 1 1 calc R
H28B H 0.0977 -0.0549 0.1360 0.053 Uiso 1 1 calc R
H28C H -0.0100 -0.0105 0.1274 0.053 Uiso 1 1 calc R

loop_
_atom_site_aniso_label
_atom_site_aniso_U_11
_atom_site_aniso_U_22
_atom_site_aniso_U_33
_atom_site_aniso_U_23
_atom_site_aniso_U_13
_atom_site_aniso_U_12
Au 0.03064(8) 0.02488(10) 0.02264(8) 0.00039(4) 0.00158(4) -0.00278(5)
P 0.0259(4) 0.0202(4) 0.0220(4) -0.0019(3) 0.0014(3) -0.0003(3)
N 0.0330(14) 0.0235(16) 0.0279(13) 0.0003(11) -0.0014(10) -0.0022(11)
C1 0.0314(16) 0.0228(19) 0.0371(17) -0.0026(14) -0.0019(13) 0.0033(13)
C2 0.0275(15) 0.0219(18) 0.0291(16) -0.0009(13) -0.0015(12) -0.0031(13)
C3 0.0265(15) 0.0201(18) 0.0264(15) -0.0026(13) -0.0014(11) -0.0010(12)
C3A 0.0234(14) 0.0276(19) 0.0272(15) -0.0060(13) -0.0001(11) -0.0038(13)
C4 0.0284(16) 0.036(2) 0.0290(16) -0.0026(15) -0.0020(12) 0.0022(14)
C5 0.0354(18) 0.047(3) 0.0252(17) -0.0007(15) 0.0007(13) -0.0036(16)
C6 0.0374(18) 0.048(3) 0.0304(18) -0.0146(17) 0.0085(14) -0.0051(17)
C7 0.0332(16) 0.028(2) 0.0391(19) -0.0125(15) 0.0059(13) -0.0019(14)
C7A 0.0247(15) 0.0269(19) 0.0356(17) -0.0061(14) 0.0007(12) -0.0035(13)
C11 0.072(3) 0.049(3) 0.031(2) 0.0100(17) 0.0096(17) 0.0049(19)
C12 0.046(2) 0.038(2) 0.0313(17) -0.0041(16) 0.0077(14) 0.0074(16)
C21 0.0282(15) 0.030(2) 0.0286(16) -0.0013(14) -0.0008(12) 0.0062(13)
C22 0.0318(18) 0.041(3) 0.058(2) -0.0087(19) -0.0129(16) -0.0016(16)
C23 0.041(2) 0.056(3) 0.0349(19) 0.0031(18) -0.0027(15) 0.0182(19)
C24 0.0425(18) 0.0218(19) 0.0307(17) -0.0010(14) 0.0082(13) -0.0052(14)
C25 0.072(3) 0.022(2) 0.080(3) -0.013(2) 0.024(2) -0.0031(19)
C26 0.051(2) 0.048(3) 0.0357(19) -0.0037(17) -0.0019(16) -0.0229(19)
C27 0.041(2) 0.053(3) 0.0357(19) 0.0006(17) -0.0072(15) 0.0113(18)
C28 0.061(2) 0.026(2) 0.045(2) 0.0014(17) 0.0117(17) -0.0099(18)

loop_
_atom_type_symbol
_atom_type_description
_atom_type_scat_dispersion_real
_atom_type_scat_dispersion_imag
_atom_type_scat_source
C C 0.0033 0.0016 'International Tables Vol C Tables 4.2.6.8 and 6.1.1.4'
H H 0.0000 0.0000 'International Tables Vol C Tables 4.2.6.8 and 6.1.1.4'
N N 0.0061 0.0033 'International Tables Vol C Tables 4.2.6.8 and 6.1.1.4'
P P 0.1023 0.0942 'International Tables Vol C Tables 4.2.6.8 and 6.1.1.4'
Au Au -2.0133 8.8022 'International Tables Vol C Tables 4.2.6.8 and 6.1.1.4'

loop_
_geom_angle_atom_site_label_1
_geom_angle_atom_site_label_2
_geom_angle_atom_site_label_3
_geom_angle
C12 Au C11 86.17(16)
C12 Au N 179.34(13)
C11 Au N 93.64(15)
C12 Au P 94.55(10)
C11 Au P 177.93(14)
N Au P 85.62(7)
C3 P C21 113.65(14)
C3 P C24 108.35(15)
C21 P C24 107.17(16)
C3 P Au 100.18(11)
C21 P Au 110.54(10)
C24 P Au 117.04(11)
C2 N C27 108.9(2)
C2 N C28 108.1(3)
C27 N C28 109.1(3)
C2 N Au 112.0(2)
C27 N Au 108.7(2)
C28 N Au 110.0(2)
C2 C1 C7A 106.8(3)
C1 C2 C3 111.9(3)
C1 C2 N 125.7(3)
C3 C2 N 122.4(3)
C2 C3 C3A 105.5(3)
C2 C3 P 119.7(2)
C3A C3 P 134.7(2)
C4 C3A C7A 119.3(3)
C4 C3A C3 133.6(3)
C7A C3A C3 107.1(3)
C5 C4 C3A 119.8(3)
C4 C5 C6 120.8(3)
C7 C6 C5 121.3(3)
C6 C7 C7A 119.4(3)
C7 C7A C1 132.0(3)
C7 C7A C3A 119.3(3)
C1 C7A C3A 108.6(3)
C22 C21 C23 111.7(3)
C22 C21 P 108.5(2)
C23 C21 P 114.2(2)
C25 C24 C26 111.1(3)
C25 C24 P 114.8(3)
C26 C24 P 108.5(2)

loop_
_geom_bond_atom_site_label_1
_geom_bond_atom_site_label_2
_geom_bond_distance
Au C12 2.045(3)
Au C11 2.071(4)
Au N 2.195(3)
Au P 2.3523(8)
P C3 1.749(3)
P C21 1.838(3)
P C24 1.838(3)
N C2 1.474(4)
N C27 1.486(4)
N C28 1.496(4)
C1 C2 1.374(4)
C1 C7A 1.422(5)
C2 C3 1.422(4)
C3 C3A 1.441(4)
C3A C4 1.400(5)
C3A C7A 1.437(4)
C4 C5 1.383(4)
C5 C6 1.396(5)
C6 C7 1.368(5)
C7 C7A 1.416(4)
C21 C22 1.525(5)
C21 C23 1.533(4)
C24 C25 1.519(5)
C24 C26 1.531(5)

loop_
_geom_torsion_atom_site_label_1
_geom_torsion_atom_site_label_2
_geom_torsion_atom_site_label_3
_geom_torsion_atom_site_label_4
_geom_torsion
C12 Au P C3 -177.14(15)
C11 Au P C3 -67(3)
N Au P C3 2.22(12)
C12 Au P C21 -56.98(16)
C11 Au P C21 53(3)
N Au P C21 122.39(13)
C12 Au P C24 66.06(16)
C11 Au P C24 176(13)
N Au P C24 -114.57(14)
C12 Au N C2 103(10)
C11 Au N C2 176.3(2)
P Au N C2 -1.72(18)
C12 Au N C27 -136(10)
C11 Au N C27 -63.3(2)
P Au N C27 118.6(2)
C12 Au N C28 -17(10)
C11 Au N C28 56.1(2)
P Au N C28 -122.0(2)
C7A C1 C2 C3 -0.7(4)
C7A C1 C2 N 179.7(3)
C27 N C2 C1 59.7(4)
C28 N C2 C1 -58.7(4)
Au N C2 C1 179.9(3)
C27 N C2 C3 -119.8(3)
C28 N C2 C3 121.7(3)
Au N C2 C3 0.4(3)
C1 C2 C3 C3A 0.4(4)
N C2 C3 C3A -180.0(3)
C1 C2 C3 P -177.7(2)
N C2 C3 P 1.9(4)
C21 P C3 C2 -120.7(3)
C24 P C3 C2 120.3(3)
Au P C3 C2 -2.8(3)
C21 P C3 C3A 61.8(3)
C24 P C3 C3A -57.2(3)
Au P C3 C3A 179.7(3)
C2 C3 C3A C4 -178.7(3)
P C3 C3A C4 -1.0(6)
C2 C3 C3A C7A 0.0(3)
P C3 C3A C7A 177.7(3)
C7A C3A C4 C5 2.1(5)
C3 C3A C4 C5 -179.3(3)
C3A C4 C5 C6 0.0(5)
C4 C5 C6 C7 -1.5(5)
C5 C6 C7 C7A 0.9(5)
C6 C7 C7A C1 179.7(3)
C6 C7 C7A C3A 1.2(5)
C2 C1 C7A C7 -178.0(3)
C2 C1 C7A C3A 0.7(3)
C4 C3A C7A C7 -2.6(4)
C3 C3A C7A C7 178.4(3)
C4 C3A C7A C1 178.5(3)
C3 C3A C7A C1 -0.4(3)
C3 P C21 C22 61.9(3)
C24 P C21 C22 -178.4(2)
Au P C21 C22 -49.8(2)
C3 P C21 C23 -63.3(3)
C24 P C21 C23 56.3(3)
Au P C21 C23 -175.1(2)
C3 P C24 C25 164.2(3)
C21 P C24 C25 41.2(3)
Au P C24 C25 -83.6(3)
C3 P C24 C26 -70.9(3)
C21 P C24 C26 166.1(2)
Au P C24 C26 41.4(3)
